data_7213372
loop_
_publ_author_name
'Tandel, Sagun'
'Wang, Anlai'
'Zhang, Hongming'
'Yousuf, Pervaiz'
'Biehl, Edward R.'

_publ_section_title
;
 Investigation of the reaction of 2-bromo-1-naphthol with
 arylacetonitriles and LiTMP: facile synthesis of
 3-arylmethyl-1-hydroxynaphthalene-2-carbonitriles
;
_journal_issue 18
_journal_name_full 'Journal of the Chemical Society, Perkin Transactions 1'
_journal_page_first 3149
_journal_paper_doi 10.1039/b003935g
_journal_year 2000
_chemical_formula_sum 'C16 H11 N O S'
_chemical_formula_weight 265.32
_chemical_name_systematic
; 
 ? 
;
_space_group_IT_number 19
_symmetry_cell_setting orthorhombic
_symmetry_space_group_name_Hall 'P 2ac 2ab'
_symmetry_space_group_name_H-M 'P 21 21 21'
_atom_sites_solution_hydrogens geom
_atom_sites_solution_primary direct
_atom_sites_solution_secondary difmap
_audit_creation_method SHELXL
_cell_angle_alpha 90.00
_cell_angle_beta 90.00
_cell_angle_gamma 90.00
_cell_formula_units_Z 4
_cell_length_a 7.131(1)
_cell_length_b 12.598(2)
_cell_length_c 13.699(2)
_cell_measurement_reflns_used 25
_cell_measurement_temperature 228(2)
_cell_measurement_theta_max 15
_cell_measurement_theta_min 10
_cell_volume 1230.7(3)
_computing_structure_refinement 'SHELXL-93 (Sheldrick, 1993)'
_computing_structure_solution 'SHELXS-86 (Sheldrick, 1990)'
_diffrn_ambient_temperature 228(2)
_diffrn_radiation_monochromator graphite
_diffrn_radiation_source 'fine-focus sealed tube'
_diffrn_radiation_type MoK\a
_diffrn_radiation_wavelength 0.71073
_diffrn_reflns_av_R_equivalents 0.0000
_diffrn_reflns_av_sigmaI/netI 0.0428
_diffrn_reflns_limit_h_max 7
_diffrn_reflns_limit_h_min 0
_diffrn_reflns_limit_k_max 13
_diffrn_reflns_limit_k_min 0
_diffrn_reflns_limit_l_max 14
_diffrn_reflns_limit_l_min 0
_diffrn_reflns_number 903
_diffrn_reflns_theta_max 22.00
_diffrn_reflns_theta_min 2.20
_diffrn_standards_decay_% 1.50
_diffrn_standards_interval_count 147
_diffrn_standards_number 3
_exptl_absorpt_coefficient_mu 0.252
_exptl_absorpt_correction_type n/a
_exptl_crystal_colour orange
_exptl_crystal_density_diffrn 1.432
_exptl_crystal_description plates
_exptl_crystal_F_000 552
_exptl_crystal_size_max 0.35
_exptl_crystal_size_mid 0.30
_exptl_crystal_size_min 0.10
_refine_diff_density_max 0.145
_refine_diff_density_min -0.130
_refine_diff_density_rms 0.035
_refine_ls_abs_structure_details 'Flack H D (1983), Acta Cryst. A39, 876-881'
_refine_ls_abs_structure_Flack -0.06(19)
_refine_ls_extinction_coef 0.0010(13)
_refine_ls_extinction_expression Fc^*^=kFc[1+0.001xFc^2^\l^3^/sin(2\q)]^-1/4^
_refine_ls_extinction_method SHELXL
_refine_ls_goodness_of_fit_all 1.040
_refine_ls_goodness_of_fit_obs 1.048
_refine_ls_matrix_type full
_refine_ls_number_parameters 173
_refine_ls_number_reflns 863
_refine_ls_number_restraints 0
_refine_ls_restrained_S_all 1.123
_refine_ls_restrained_S_obs 1.048
_refine_ls_R_factor_all 0.0445
_refine_ls_R_factor_obs 0.0322
_refine_ls_shift/esd_max 0.000
_refine_ls_shift/esd_mean 0.000
_refine_ls_structure_factor_coef Fsqd
_refine_ls_weighting_details 'w=1/[\s^2^(Fo^2^)+(0.0395P)^2^+0.2499P] where P=(Fo^2^+2Fc^2^)/3'
_refine_ls_weighting_scheme calc
_refine_ls_wR_factor_all 0.0897
_refine_ls_wR_factor_obs 0.0769
_reflns_number_observed 787
_reflns_number_total 903
_reflns_observed_criterion >2sigma(I)
_cod_data_source_file b003935gsup1.cif
_cod_data_source_block st-587
_cod_depositor_comments
;
The following automatic conversions were performed:

'_refine_ls_weighting_scheme' value 'calc
w=1/[\s^2^(Fo^2^)+(0.0395P)^2^+0.2499P] where P=(Fo^2^+2Fc^2^)/3' was
changed to 'calc'. New tag '_refine_ls_weighting_details' was
created. The value of the new tag was set to
'w=1/[\s^2^(Fo^2^)+(0.0395P)^2^+0.2499P] where P=(Fo^2^+2Fc^2^)/3'.

Automatic conversion script
Id: cif_fix_values 3143 2015-03-26 13:38:13Z robertas 
;
_cod_original_sg_symbol_H-M P2(1)2(1)2(1)
_cod_database_code 7213372

loop_
_symmetry_equiv_pos_as_xyz
'x, y, z'
'-x+1/2, -y, z+1/2'
'-x, y+1/2, -z+1/2'
'x+1/2, -y+1/2, -z'

loop_
_atom_site_aniso_label
_atom_site_aniso_U_11
_atom_site_aniso_U_22
_atom_site_aniso_U_33
_atom_site_aniso_U_23
_atom_site_aniso_U_13
_atom_site_aniso_U_12
N1 0.049(2) 0.031(2) 0.067(3) 0.013(2) 0.018(2) 0.001(2)
O2 0.051(2) 0.033(2) 0.057(2) 0.0088(15) 0.001(2) 0.005(2)
S1 0.0420(6) 0.0457(7) 0.0423(6) 0.0025(6) 0.0091(7) -0.0029(6)
C2 0.034(3) 0.028(2) 0.032(2) 0.004(2) -0.006(2) -0.002(2)
C3 0.039(3) 0.030(3) 0.033(3) 0.004(2) -0.009(2) -0.004(2)
C4 0.038(3) 0.056(3) 0.039(3) -0.004(2) -0.009(3) 0.005(3)
C5 0.038(3) 0.071(4) 0.043(3) -0.009(3) 0.000(3) 0.004(3)
C6 0.036(3) 0.089(4) 0.038(3) -0.008(3) 0.013(3) -0.016(3)
C7 0.046(3) 0.054(3) 0.038(3) 0.001(2) -0.001(3) -0.010(3)
C8 0.045(3) 0.035(2) 0.039(3) 0.003(2) 0.000(2) -0.007(2)
C9 0.049(3) 0.024(2) 0.035(2) 0.003(2) -0.001(2) 0.000(2)
C10 0.053(3) 0.038(2) 0.045(3) -0.001(2) 0.003(3) 0.011(2)
C11 0.044(3) 0.054(3) 0.048(3) -0.006(3) 0.014(3) 0.012(2)
C12 0.035(2) 0.034(2) 0.025(2) -0.001(2) -0.004(2) -0.002(2)
C13 0.036(3) 0.031(3) 0.030(2) -0.006(2) -0.001(2) -0.003(2)
C14 0.030(2) 0.031(2) 0.031(2) -0.001(2) -0.004(2) -0.004(2)
C15 0.033(2) 0.028(2) 0.029(2) -0.001(2) -0.005(2) -0.003(2)
C16 0.033(3) 0.035(3) 0.030(2) -0.005(2) -0.001(2) 0.000(2)
C17 0.031(2) 0.045(3) 0.029(2) -0.003(2) -0.005(2) -0.006(3)

loop_
_atom_site_label
_atom_site_type_symbol
_atom_site_fract_x
_atom_site_fract_y
_atom_site_fract_z
_atom_site_U_iso_or_equiv
_atom_site_thermal_displace_type
_atom_site_occupancy
_atom_site_calc_flag
_atom_site_refinement_flags
N1 N -0.2822(5) 0.6864(3) 0.5416(3) 0.0491(11) Uani 1 d .
H1A H -0.1878(5) 0.7089(3) 0.5084(3) 0.059 Uiso 1 calc R
H1B H -0.3693(5) 0.7297(3) 0.5587(3) 0.059 Uiso 1 calc R
O2 O -0.6053(4) 0.7055(2) 0.6327(2) 0.0468(9) Uani 1 d .
S1 S 0.0447(2) 0.54364(9) 0.47035(9) 0.0433(4) Uani 1 d .
C2 C -0.2935(6) 0.5821(3) 0.5671(3) 0.0310(11) Uani 1 d .
C3 C -0.5984(6) 0.6087(3) 0.6538(3) 0.0340(12) Uani 1 d .
C4 C -0.9030(6) 0.6288(4) 0.7395(3) 0.0444(13) Uani 1 d .
H4 H -0.9022(6) 0.6998(4) 0.7209(3) 0.053 Uiso 1 calc R
C5 C -1.0511(9) 0.5908(4) 0.7934(4) 0.0507(13) Uani 1 d .
H5 H -1.1507(9) 0.6349(4) 0.8100(4) 0.061 Uiso 1 calc R
C6 C -1.0491(8) 0.4853(4) 0.8228(3) 0.0542(15) Uani 1 d .
H6 H -1.1478(8) 0.4586(4) 0.8598(3) 0.065 Uiso 1 calc R
C7 C -0.9023(7) 0.4200(4) 0.7976(3) 0.0461(13) Uani 1 d .
H7 H -0.9011(7) 0.3499(4) 0.8188(3) 0.055 Uiso 1 calc R
C8 C -0.5992(6) 0.3846(3) 0.7101(3) 0.0398(12) Uani 1 d .
H8A H -0.5442(6) 0.3545(3) 0.7686(3) 0.048 Uiso 1 calc R
H8B H -0.6540(6) 0.3265(3) 0.6734(3) 0.048 Uiso 1 calc R
C9 C -0.3019(6) 0.3654(3) 0.6209(3) 0.0357(11) Uani 1 d .
H9 H -0.3044(6) 0.2942(3) 0.6387(3) 0.043 Uiso 1 calc R
C10 C 0.0069(6) 0.3505(4) 0.5260(3) 0.0454(12) Uani 1 d .
H10 H 0.0301(6) 0.2785(4) 0.5353(3) 0.054 Uiso 1 calc R
C11 C 0.1212(7) 0.4146(4) 0.4746(4) 0.0488(12) Uani 1 d .
H11 H 0.2306(7) 0.3913(4) 0.4445(4) 0.059 Uiso 1 calc R
C12 C -0.1525(6) 0.5118(3) 0.5395(3) 0.0313(10) Uani 1 d .
C13 C -0.1534(6) 0.4038(3) 0.5648(3) 0.0322(11) Uani 1 d .
C14 C -0.4448(6) 0.4316(3) 0.6501(3) 0.0306(10) Uani 1 d .
C15 C -0.4446(6) 0.5415(3) 0.6239(3) 0.0302(9) Uani 1 d .
C16 C -0.7546(6) 0.5641(3) 0.7119(3) 0.0325(11) Uani 1 d .
C17 C -0.7548(5) 0.4583(4) 0.7404(3) 0.0352(11) Uani 1 d .

loop_
_atom_type_symbol
_atom_type_description
_atom_type_scat_dispersion_real
_atom_type_scat_dispersion_imag
_atom_type_scat_source
C C 0.0033 0.0016 'International Tables Vol C Tables 4.2.6.8 and 6.1.1.4'
H H 0.0000 0.0000 'International Tables Vol C Tables 4.2.6.8 and 6.1.1.4'
N N 0.0061 0.0033 'International Tables Vol C Tables 4.2.6.8 and 6.1.1.4'
O O 0.0106 0.0060 'International Tables Vol C Tables 4.2.6.8 and 6.1.1.4'
S S 0.1246 0.1234 'International Tables Vol C Tables 4.2.6.8 and 6.1.1.4'

loop_
_geom_angle_atom_site_label_1
_geom_angle_atom_site_label_2
_geom_angle_atom_site_label_3
_geom_angle
C11 S1 C12 91.2(2)
N1 C2 C12 120.0(4)
N1 C2 C15 122.1(4)
C12 C2 C15 117.9(3)
O2 C3 C15 122.3(4)
O2 C3 C16 117.6(4)
C15 C3 C16 120.1(4)
C5 C4 C16 121.8(5)
C4 C5 C6 118.7(6)
C7 C6 C5 120.5(5)
C6 C7 C17 120.5(5)
C14 C8 C17 116.7(4)
C14 C9 C13 120.8(4)
C11 C10 C13 113.4(4)
C10 C11 S1 113.2(3)
C2 C12 C13 123.1(4)
C2 C12 S1 125.8(3)
C13 C12 S1 111.1(3)
C9 C13 C12 118.4(4)
C9 C13 C10 130.5(4)
C12 C13 C10 111.1(4)
C9 C14 C15 120.8(4)
C9 C14 C8 117.7(4)
C15 C14 C8 121.5(4)
C2 C15 C14 119.0(4)
C2 C15 C3 121.3(3)
C14 C15 C3 119.7(4)
C4 C16 C17 119.1(4)
C4 C16 C3 119.8(4)
C17 C16 C3 121.1(4)
C16 C17 C7 119.3(4)
C16 C17 C8 120.9(4)
C7 C17 C8 119.8(4)

loop_
_geom_bond_atom_site_label_1
_geom_bond_atom_site_label_2
_geom_bond_distance
N1 C2 1.362(5)
O2 C3 1.254(5)
S1 C11 1.716(5)
S1 C12 1.742(4)
C2 C12 1.392(6)
C2 C15 1.424(6)
C3 C15 1.444(6)
C3 C16 1.481(6)
C4 C5 1.375(6)
C4 C16 1.387(6)
C5 C6 1.388(7)
C6 C7 1.375(7)
C7 C17 1.397(6)
C8 C14 1.496(6)
C8 C17 1.506(6)
C9 C14 1.376(6)
C9 C13 1.395(6)
C10 C11 1.346(6)
C10 C13 1.429(6)
C12 C13 1.404(5)
C14 C15 1.431(6)
C16 C17 1.389(5)
